data_8106434
loop_
_publ_author_name
'Chen, Qing-Wu'
'Shen, De-Long'

_publ_section_title
;
 Crystal structure of
 2-[(2-oxo-thiazolidine-3-carbonyl)sulfamoyl]-methy-benzoic acid methyl
 ester, C13H14N2O6S2
;
_journal_issue 1
_journal_name_full 'Zeitschrift f\"ur Kristallographie - New Crystal Structures'
_journal_page_first 67
_journal_page_last 68
_journal_paper_doi 10.1515/ncrs-2016-0150
_journal_volume 232
_journal_year 2017
_chemical_formula_moiety 'C13 H14 N2 O6 S2'
_chemical_formula_sum 'C13 H14 N2 O6 S2'
_chemical_formula_weight 358.38
_space_group_IT_number 15
_space_group_name_Hall '-C 2yc'
_space_group_name_H-M_alt 'C 1 2/c 1'
_symmetry_cell_setting monoclinic
_symmetry_space_group_name_Hall '-C 2yc'
_symmetry_space_group_name_H-M 'C 1 2/c 1'
_atom_sites_solution_hydrogens geom
_atom_sites_solution_primary direct
_atom_sites_solution_secondary difmap
_cell_angle_alpha 90.00
_cell_angle_beta 98.4457(11)
_cell_angle_gamma 90.00
_cell_formula_units_Z 8
_cell_length_a 28.1174(10)
_cell_length_b 9.8677(4)
_cell_length_c 11.2738(4)
_cell_measurement_reflns_used 9987
_cell_measurement_temperature 296(1)
_cell_measurement_theta_max 27.4
_cell_measurement_theta_min 3.0
_cell_volume 3094.0(2)
_computing_cell_refinement 'PROCESS-AUTO  (Rigaku,2006)'
_computing_data_collection 'PROCESS-AUTO  (Rigaku,2006)'
_computing_data_reduction 'CrystalStructure (Rigaku,2007)'
_computing_molecular_graphics 'Ortep3 for windows (Farrugia,1997)'
_computing_publication_material 'WinGX (Farrugia, 1999)'
_computing_structure_refinement 'SHELXL-97 (Sheldrick, 2008)'
_computing_structure_solution 'SHELXS-97 (Sheldrick, 2008)'
_diffrn_ambient_temperature 296(1)
_diffrn_detector_area_resol_mean 10.00
_diffrn_measured_fraction_theta_full 0.996
_diffrn_measured_fraction_theta_max 0.996
_diffrn_measurement_device_type 'Rigaku RAXIS-RAPID'
_diffrn_measurement_method \w
_diffrn_radiation_monochromator graphite
_diffrn_radiation_source 'rolling anode'
_diffrn_radiation_type MoK\a
_diffrn_radiation_wavelength 0.71073
_diffrn_reflns_av_R_equivalents 0.0500
_diffrn_reflns_av_sigmaI/netI 0.0426
_diffrn_reflns_limit_h_max 36
_diffrn_reflns_limit_h_min -35
_diffrn_reflns_limit_k_max 12
_diffrn_reflns_limit_k_min -12
_diffrn_reflns_limit_l_max 12
_diffrn_reflns_limit_l_min -14
_diffrn_reflns_number 14936
_diffrn_reflns_theta_full 27.42
_diffrn_reflns_theta_max 27.42
_diffrn_reflns_theta_min 3.01
_exptl_absorpt_coefficient_mu 0.377
_exptl_absorpt_correction_T_max 0.9633
_exptl_absorpt_correction_T_min 0.8819
_exptl_absorpt_correction_type multi-scan
_exptl_absorpt_process_details 'Higashi, T. (1995)'
_exptl_crystal_colour colorless
_exptl_crystal_density_diffrn 1.539
_exptl_crystal_density_method 'not measured'
_exptl_crystal_description chunk
_exptl_crystal_F_000 1488
_exptl_crystal_size_max 0.28
_exptl_crystal_size_mid 0.13
_exptl_crystal_size_min 0.10
_refine_diff_density_max 0.287
_refine_diff_density_min -0.325
_refine_diff_density_rms 0.057
_refine_ls_extinction_coef 0.0020(3)
_refine_ls_extinction_expression Fc^*^=kFc[1+0.001xFc^2^\l^3^/sin(2\q)]^-1/4^
_refine_ls_extinction_method SHELXL
_refine_ls_goodness_of_fit_ref 1.002
_refine_ls_hydrogen_treatment constr
_refine_ls_matrix_type full
_refine_ls_number_parameters 210
_refine_ls_number_reflns 3529
_refine_ls_number_restraints 0
_refine_ls_restrained_S_all 1.002
_refine_ls_R_factor_all 0.0682
_refine_ls_R_factor_gt 0.0382
_refine_ls_shift/su_max 0.000
_refine_ls_shift/su_mean 0.000
_refine_ls_structure_factor_coef Fsqd
_refine_ls_weighting_details 'calc w=1/[\s^2^(Fo^2^)+(0.0400P)^2^+3.9144P] where P=(Fo^2^+2Fc^2^)/3'
_refine_ls_weighting_scheme calc
_refine_ls_wR_factor_gt 0.0875
_refine_ls_wR_factor_ref 0.1141
_reflns_number_gt 2326
_reflns_number_total 3529
_reflns_threshold_expression >2sigma(I)
_cod_data_source_file suppl_ncrs-2016-0150_suppl.cif
_cod_data_source_block s2
_cod_database_code 8106434

loop_
_symmetry_equiv_pos_as_xyz
'x, y, z'
'-x, y, -z+1/2'
'x+1/2, y+1/2, z'
'-x+1/2, y+1/2, -z+1/2'
'-x, -y, -z'
'x, -y, z-1/2'
'-x+1/2, -y+1/2, -z'
'x+1/2, -y+1/2, z-1/2'

loop_
_atom_site_label
_atom_site_type_symbol
_atom_site_fract_x
_atom_site_fract_y
_atom_site_fract_z
_atom_site_U_iso_or_equiv
_atom_site_adp_type
_atom_site_occupancy
_atom_site_symmetry_multiplicity
_atom_site_calc_flag
_atom_site_refinement_flags
_atom_site_disorder_assembly
_atom_site_disorder_group
S1 S 0.38056(2) 0.58058(6) 0.71532(5) 0.04198(18) Uani 1 1 d . . .
S2 S 0.21754(3) 0.62282(8) 0.28584(8) 0.0711(3) Uani 1 1 d . . .
C1 C 0.34043(8) 0.6800(2) 0.5013(2) 0.0403(5) Uani 1 1 d . . .
O2 O 0.35616(6) 0.50676(18) 0.79716(14) 0.0520(4) Uani 1 1 d . . .
N2 N 0.29830(6) 0.68091(19) 0.41667(17) 0.0409(4) Uani 1 1 d . . .
N1 N 0.33947(7) 0.58930(19) 0.59385(17) 0.0438(5) Uani 1 1 d . . .
H1 H 0.3159 0.5331 0.5883 0.053 Uiso 1 1 calc R . .
O3 O 0.37315(6) 0.75475(18) 0.49105(15) 0.0534(4) Uani 1 1 d . . .
O4 O 0.25432(7) 0.5098(2) 0.48893(18) 0.0636(5) Uani 1 1 d . . .
C4 C 0.25991(9) 0.5947(3) 0.4137(2) 0.0473(6) Uani 1 1 d . . .
O5 O 0.46193(7) 0.39568(19) 0.90780(17) 0.0632(5) Uani 1 1 d . . .
O1 O 0.39832(7) 0.71296(17) 0.74628(15) 0.0550(5) Uani 1 1 d . . .
O6 O 0.47368(6) 0.17356(19) 0.93706(16) 0.0604(5) Uani 1 1 d . . .
C6 C 0.41671(8) 0.3334(2) 0.6607(2) 0.0431(5) Uani 1 1 d . . .
C10 C 0.41887(9) 0.1029(2) 0.7323(2) 0.0538(6) Uani 1 1 d . . .
H10 H 0.4281 0.0401 0.7929 0.065 Uiso 1 1 calc R . .
C12 C 0.45661(8) 0.2809(3) 0.8724(2) 0.0455(6) Uani 1 1 d . . .
C11 C 0.43044(8) 0.2389(2) 0.7525(2) 0.0412(5) Uani 1 1 d . . .
C5 C 0.42798(8) 0.4825(2) 0.6710(2) 0.0474(6) Uani 1 1 d . . .
H5A H 0.4348 0.5154 0.5941 0.057 Uiso 1 1 calc R . .
H5B H 0.4567 0.4953 0.7290 0.057 Uiso 1 1 calc R . .
C2 C 0.29779(10) 0.7727(3) 0.3141(2) 0.0578(7) Uani 1 1 d . . .
H2A H 0.3260 0.7573 0.2756 0.069 Uiso 1 1 calc R . .
H2B H 0.2982 0.8661 0.3410 0.069 Uiso 1 1 calc R . .
C7 C 0.39179(10) 0.2869(3) 0.5528(2) 0.0596(7) Uani 1 1 d . . .
H7 H 0.3825 0.3482 0.4911 0.072 Uiso 1 1 calc R . .
C8 C 0.38054(12) 0.1516(3) 0.5354(3) 0.0734(9) Uani 1 1 d . . .
H8 H 0.3636 0.1229 0.4626 0.088 Uiso 1 1 calc R . .
C13 C 0.49567(11) 0.1999(4) 1.0589(3) 0.0777(9) Uani 1 1 d . . .
H13A H 0.5182 0.2732 1.0596 0.116 Uiso 1 1 calc R . .
H13B H 0.5122 0.1201 1.0916 0.116 Uiso 1 1 calc R . .
H13C H 0.4713 0.2239 1.1064 0.116 Uiso 1 1 calc R . .
C9 C 0.39415(11) 0.0591(3) 0.6246(3) 0.0683(8) Uani 1 1 d . . .
H9 H 0.3868 -0.0322 0.6126 0.082 Uiso 1 1 calc R . .
C3 C 0.25320(13) 0.7463(4) 0.2273(3) 0.0856(10) Uani 1 1 d . . .
H3A H 0.2618 0.7148 0.1518 0.103 Uiso 1 1 calc R . .
H3B H 0.2350 0.8296 0.2122 0.103 Uiso 1 1 calc R . .

loop_
_atom_site_aniso_label
_atom_site_aniso_U_11
_atom_site_aniso_U_22
_atom_site_aniso_U_33
_atom_site_aniso_U_23
_atom_site_aniso_U_13
_atom_site_aniso_U_12
S1 0.0494(3) 0.0390(3) 0.0368(3) 0.0017(2) 0.0038(2) 0.0007(2)
S2 0.0680(5) 0.0597(5) 0.0753(5) -0.0059(4) -0.0234(4) 0.0025(4)
C1 0.0449(12) 0.0373(12) 0.0386(12) -0.0040(9) 0.0059(10) 0.0041(10)
O2 0.0605(10) 0.0560(11) 0.0424(9) 0.0077(8) 0.0173(8) 0.0021(8)
N2 0.0438(10) 0.0382(10) 0.0400(10) 0.0008(8) 0.0038(8) 0.0023(8)
N1 0.0474(11) 0.0382(10) 0.0439(11) 0.0049(8) 0.0001(9) -0.0049(8)
O3 0.0537(10) 0.0557(11) 0.0505(10) 0.0021(8) 0.0066(8) -0.0137(8)
O4 0.0621(11) 0.0602(12) 0.0657(12) 0.0083(10) 0.0003(9) -0.0161(9)
C4 0.0484(13) 0.0435(14) 0.0487(14) -0.0100(11) 0.0026(11) 0.0053(11)
O5 0.0782(13) 0.0528(12) 0.0548(11) -0.0035(9) -0.0033(10) -0.0082(9)
O1 0.0711(11) 0.0407(9) 0.0497(10) -0.0062(8) -0.0035(9) -0.0035(8)
O6 0.0630(11) 0.0646(12) 0.0506(11) 0.0071(9) -0.0021(9) 0.0213(9)
C6 0.0466(12) 0.0426(13) 0.0414(13) 0.0016(10) 0.0104(10) 0.0054(10)
C10 0.0632(16) 0.0391(14) 0.0588(16) 0.0019(11) 0.0085(13) 0.0053(11)
C12 0.0416(12) 0.0497(15) 0.0454(14) 0.0045(11) 0.0067(10) 0.0047(11)
C11 0.0411(11) 0.0407(12) 0.0422(13) -0.0008(10) 0.0074(9) 0.0053(10)
C5 0.0458(12) 0.0453(14) 0.0517(14) 0.0103(11) 0.0098(11) 0.0000(10)
C2 0.0689(17) 0.0527(16) 0.0502(15) 0.0114(12) 0.0030(13) 0.0088(13)
C7 0.0773(18) 0.0605(17) 0.0404(14) -0.0008(12) 0.0060(13) 0.0113(14)
C8 0.091(2) 0.070(2) 0.0539(17) -0.0213(15) -0.0073(16) 0.0044(17)
C13 0.0761(19) 0.102(3) 0.0487(17) 0.0075(17) -0.0104(15) 0.0243(18)
C9 0.081(2) 0.0486(16) 0.074(2) -0.0138(15) 0.0070(16) -0.0018(15)
C3 0.092(2) 0.099(3) 0.058(2) 0.0184(18) -0.0131(17) -0.004(2)

loop_
_atom_type_symbol
_atom_type_description
_atom_type_scat_dispersion_real
_atom_type_scat_dispersion_imag
_atom_type_scat_source
C C 0.0033 0.0016 'International Tables Vol C Tables 4.2.6.8 and 6.1.1.4'
H H 0.0000 0.0000 'International Tables Vol C Tables 4.2.6.8 and 6.1.1.4'
N N 0.0061 0.0033 'International Tables Vol C Tables 4.2.6.8 and 6.1.1.4'
O O 0.0106 0.0060 'International Tables Vol C Tables 4.2.6.8 and 6.1.1.4'
S S 0.1246 0.1234 'International Tables Vol C Tables 4.2.6.8 and 6.1.1.4'

loop_
_geom_angle_atom_site_label_1
_geom_angle_atom_site_label_2
_geom_angle_atom_site_label_3
_geom_angle
_geom_angle_site_symmetry_1
_geom_angle_site_symmetry_3
O1 S1 O2 119.62(11) . .
O1 S1 N1 109.35(10) . .
O2 S1 N1 102.56(10) . .
O1 S1 C5 108.54(11) . .
O2 S1 C5 110.83(11) . .
N1 S1 C5 104.85(11) . .
C4 S2 C3 93.56(14) . .
O3 C1 N1 125.0(2) . .
O3 C1 N2 120.8(2) . .
N1 C1 N2 114.2(2) . .
C4 N2 C1 126.4(2) . .
C4 N2 C2 116.6(2) . .
C1 N2 C2 116.61(19) . .
C1 N1 S1 124.75(16) . .
C1 N1 H1 117.6 . .
S1 N1 H1 117.6 . .
O4 C4 N2 126.3(2) . .
O4 C4 S2 122.7(2) . .
N2 C4 S2 111.06(18) . .
C12 O6 C13 116.5(2) . .
C7 C6 C11 118.3(2) . .
C7 C6 C5 117.6(2) . .
C11 C6 C5 124.1(2) . .
C9 C10 C11 121.5(3) . .
C9 C10 H10 119.3 . .
C11 C10 H10 119.3 . .
O5 C12 O6 123.3(2) . .
O5 C12 C11 125.5(2) . .
O6 C12 C11 111.2(2) . .
C10 C11 C6 119.2(2) . .
C10 C11 C12 119.1(2) . .
C6 C11 C12 121.7(2) . .
C6 C5 S1 113.29(16) . .
C6 C5 H5A 108.9 . .
S1 C5 H5A 108.9 . .
C6 C5 H5B 108.9 . .
S1 C5 H5B 108.9 . .
H5A C5 H5B 107.7 . .
N2 C2 C3 108.6(2) . .
N2 C2 H2A 110.0 . .
C3 C2 H2A 110.0 . .
N2 C2 H2B 110.0 . .
C3 C2 H2B 110.0 . .
H2A C2 H2B 108.4 . .
C8 C7 C6 121.3(3) . .
C8 C7 H7 119.3 . .
C6 C7 H7 119.3 . .
C9 C8 C7 120.4(3) . .
C9 C8 H8 119.8 . .
C7 C8 H8 119.8 . .
O6 C13 H13A 109.5 . .
O6 C13 H13B 109.5 . .
H13A C13 H13B 109.5 . .
O6 C13 H13C 109.5 . .
H13A C13 H13C 109.5 . .
H13B C13 H13C 109.5 . .
C8 C9 C10 119.3(3) . .
C8 C9 H9 120.4 . .
C10 C9 H9 120.4 . .
C2 C3 S2 110.0(2) . .
C2 C3 H3A 109.7 . .
S2 C3 H3A 109.7 . .
C2 C3 H3B 109.7 . .
S2 C3 H3B 109.7 . .
H3A C3 H3B 108.2 . .

loop_
_geom_bond_atom_site_label_1
_geom_bond_atom_site_label_2
_geom_bond_distance
_geom_bond_site_symmetry_2
S1 O1 1.4234(17) .
S1 O2 1.4278(17) .
S1 N1 1.6592(19) .
S1 C5 1.777(2) .
S2 C4 1.752(3) .
S2 C3 1.766(4) .
C1 O3 1.198(3) .
C1 N1 1.378(3) .
C1 N2 1.408(3) .
N2 C4 1.371(3) .
N2 C2 1.467(3) .
N1 H1 0.8600 .
O4 C4 1.218(3) .
O5 C12 1.203(3) .
O6 C12 1.335(3) .
O6 C13 1.445(3) .
C6 C7 1.390(3) .
C6 C11 1.405(3) .
C6 C5 1.506(3) .
C10 C9 1.376(4) .
C10 C11 1.392(3) .
C10 H10 0.9300 .
C12 C11 1.499(3) .
C5 H5A 0.9700 .
C5 H5B 0.9700 .
C2 C3 1.496(4) .
C2 H2A 0.9700 .
C2 H2B 0.9700 .
C7 C8 1.379(4) .
C7 H7 0.9300 .
C8 C9 1.371(4) .
C8 H8 0.9300 .
C13 H13A 0.9600 .
C13 H13B 0.9600 .
C13 H13C 0.9600 .
C9 H9 0.9300 .
C3 H3A 0.9700 .
C3 H3B 0.9700 .

loop_
_geom_torsion_atom_site_label_1
_geom_torsion_atom_site_label_2
_geom_torsion_atom_site_label_3
_geom_torsion_atom_site_label_4
_geom_torsion
_geom_torsion_site_symmetry_1
_geom_torsion_site_symmetry_2
_geom_torsion_site_symmetry_3
_geom_torsion_site_symmetry_4
O3 C1 N2 C4 175.2(2) . . . .
N1 C1 N2 C4 -5.8(3) . . . .
O3 C1 N2 C2 2.7(3) . . . .
N1 C1 N2 C2 -178.3(2) . . . .
O3 C1 N1 S1 7.6(3) . . . .
N2 C1 N1 S1 -171.31(15) . . . .
O1 S1 N1 C1 33.8(2) . . . .
O2 S1 N1 C1 161.73(18) . . . .
C5 S1 N1 C1 -82.4(2) . . . .
C1 N2 C4 O4 6.0(4) . . . .
C2 N2 C4 O4 178.5(2) . . . .
C1 N2 C4 S2 -174.96(17) . . . .
C2 N2 C4 S2 -2.5(3) . . . .
C3 S2 C4 O4 -177.2(2) . . . .
C3 S2 C4 N2 3.7(2) . . . .
C13 O6 C12 O5 5.6(4) . . . .
C13 O6 C12 C11 -174.3(2) . . . .
C9 C10 C11 C6 -0.3(4) . . . .
C9 C10 C11 C12 178.9(2) . . . .
C7 C6 C11 C10 0.2(3) . . . .
C5 C6 C11 C10 -178.8(2) . . . .
C7 C6 C11 C12 -178.9(2) . . . .
C5 C6 C11 C12 2.1(3) . . . .
O5 C12 C11 C10 -167.5(3) . . . .
O6 C12 C11 C10 12.4(3) . . . .
O5 C12 C11 C6 11.6(4) . . . .
O6 C12 C11 C6 -168.5(2) . . . .
C7 C6 C5 S1 85.8(2) . . . .
C11 C6 C5 S1 -95.2(2) . . . .
O1 S1 C5 C6 168.08(17) . . . .
O2 S1 C5 C6 34.8(2) . . . .
N1 S1 C5 C6 -75.15(19) . . . .
C4 N2 C2 C3 -0.5(3) . . . .
C1 N2 C2 C3 172.7(2) . . . .
C11 C6 C7 C8 0.1(4) . . . .
C5 C6 C7 C8 179.2(3) . . . .
C6 C7 C8 C9 -0.5(5) . . . .
C7 C8 C9 C10 0.5(5) . . . .
C11 C10 C9 C8 -0.1(4) . . . .
N2 C2 C3 S2 3.2(3) . . . .
C4 S2 C3 C2 -4.0(3) . . . .
